data_1570407
loop_
_publ_author_name
'Marrett, Joseph M.'
'Titi, Hatem M.'
'Teoh, Yong'
'Fri&#x161;&#x10d;i&#x107;, Tomislav'

_publ_section_title
;
 Supramolecular "baking powder": a hexameric halogen-bonded phosphonium
 salt cage encapsulates and functionalises small-molecule carbonyl
 compounds.
;
_journal_issue 1
_journal_name_full 'Chemical science'
_journal_page_first 298
_journal_page_last 306
_journal_paper_doi 10.1039/d2sc04615f
_journal_volume 15
_journal_year 2023
_chemical_formula_sum 'C19 H16 Cl3 P'
_chemical_formula_weight 381.64
_chemical_name_systematic '(dichloromethyl)triphenylphosphonium chloride'
_space_group_crystal_system orthorhombic
_space_group_IT_number 62
_space_group_name_Hall '-P 2ac 2n'
_space_group_name_H-M_alt 'P n m a'
_atom_sites_solution_hydrogens geom
_atom_sites_solution_primary iterative
_atom_sites_solution_secondary difmap
_audit_creation_method SHELXL-2017/1
_audit_update_record
;
2021-07-07 deposited with the CCDC.	2023-11-21 downloaded from the CCDC.
;
_cell_angle_alpha 90
_cell_angle_beta 90
_cell_angle_gamma 90
_cell_formula_units_Z 4
_cell_length_a 12.2883(2)
_cell_length_b 12.5399(2)
_cell_length_c 12.1077(2)
_cell_measurement_reflns_used 1554
_cell_measurement_temperature 298(2)
_cell_measurement_theta_max 72.348
_cell_measurement_theta_min 5.078
_cell_volume 1865.72(5)
_computing_cell_refinement 'Bruker APEX3'
_computing_data_collection 'Bruker APEX3'
_computing_data_reduction 'Bruker APEX3'
_computing_publication_material 'enCIFer 2020.2.0'
_computing_structure_refinement 'SHELXL-2017/1 (Sheldrick, 2017)'
_computing_structure_solution 'SHELXT 2014/5 (Sheldrick, 2014)'
_diffrn_ambient_temperature 298(2)
_diffrn_measured_fraction_theta_full 0.997
_diffrn_measured_fraction_theta_max 0.997
_diffrn_measurement_device_type 'Bruker AXS D8'
_diffrn_measurement_method '\f and \w scans'
_diffrn_radiation_type CuK\a
_diffrn_radiation_wavelength 1.54178
_diffrn_reflns_av_R_equivalents 0.0645
_diffrn_reflns_av_unetI/netI 0.0201
_diffrn_reflns_Laue_measured_fraction_full 0.997
_diffrn_reflns_Laue_measured_fraction_max 0.997
_diffrn_reflns_limit_h_max 15
_diffrn_reflns_limit_h_min -15
_diffrn_reflns_limit_k_max 15
_diffrn_reflns_limit_k_min -15
_diffrn_reflns_limit_l_max 14
_diffrn_reflns_limit_l_min -14
_diffrn_reflns_number 33961
_diffrn_reflns_point_group_measured_fraction_full 0.997
_diffrn_reflns_point_group_measured_fraction_max 0.997
_diffrn_reflns_theta_full 67.679
_diffrn_reflns_theta_max 72.348
_diffrn_reflns_theta_min 5.078
_exptl_absorpt_coefficient_mu 5.214
_exptl_absorpt_correction_T_max 0.7536
_exptl_absorpt_correction_T_min 0.4432
_exptl_absorpt_correction_type multi-scan
_exptl_absorpt_process_details 'Bruker AXScale'
_exptl_crystal_colour colorless
_exptl_crystal_density_diffrn 1.359
_exptl_crystal_density_method 'not measured'
_exptl_crystal_description needle
_exptl_crystal_F_000 784
_exptl_crystal_size_max 0.119
_exptl_crystal_size_mid 0.083
_exptl_crystal_size_min 0.068
_refine_diff_density_max 0.304
_refine_diff_density_min -0.234
_refine_diff_density_rms 0.050
_refine_ls_extinction_method none
_refine_ls_goodness_of_fit_ref 1.053
_refine_ls_hydrogen_treatment constr
_refine_ls_matrix_type full
_refine_ls_number_parameters 112
_refine_ls_number_reflns 1936
_refine_ls_number_restraints 0
_refine_ls_restrained_S_all 1.053
_refine_ls_R_factor_all 0.0539
_refine_ls_R_factor_gt 0.0371
_refine_ls_shift/su_max 0.000
_refine_ls_shift/su_mean 0.000
_refine_ls_structure_factor_coef Fsqd
_refine_ls_weighting_details 'w=1/[\s^2^(Fo^2^)+(0.0295P)^2^+2.1234P] where P=(Fo^2^+2Fc^2^)/3'
_refine_ls_weighting_scheme calc
_refine_ls_wR_factor_gt 0.0827
_refine_ls_wR_factor_ref 0.1000
_reflns_Friedel_coverage 0.000
_reflns_number_gt 1554
_reflns_number_total 1936
_reflns_threshold_expression 'I > 2\s(I)'
_cod_data_source_file d2sc04615f2.cif
_cod_data_source_block 2
_cod_depositor_comments 'Adding full bibliography for 1570391--1570408.cif.'
_cod_database_code 1570407
_shelx_shelxl_version_number 2017/1
_shelx_space_group_comment
;
The symmetry employed for this shelxl refinement is uniquely defined
by the following loop, which should always be used as a source of
symmetry information in preference to the above space-group names.
They are only intended as comments.
;
_shelx_estimated_absorpt_t_min 0.576
_shelx_estimated_absorpt_t_max 0.718

loop_
_space_group_symop_operation_xyz
'x, y, z'
'-x+1/2, -y, z+1/2'
'-x, y+1/2, -z'
'x+1/2, -y+1/2, -z+1/2'
'-x, -y, -z'
'x-1/2, y, -z-1/2'
'x, -y-1/2, z'
'-x-1/2, y-1/2, z-1/2'

loop_
_atom_site_label
_atom_site_type_symbol
_atom_site_fract_x
_atom_site_fract_y
_atom_site_fract_z
_atom_site_U_iso_or_equiv
_atom_site_adp_type
_atom_site_occupancy
_atom_site_site_symmetry_order
_atom_site_calc_flag
_atom_site_refinement_flags_posn
_atom_site_refinement_flags_adp
_atom_site_refinement_flags_occupancy
_atom_site_disorder_assembly
_atom_site_disorder_group
P1 P 0.52824(7) 0.750000 0.39114(7) 0.0373(2) Uani 1 2 d S T P . .
C2 C 0.56416(19) 0.63174(18) 0.31616(19) 0.0405(5) Uani 1 1 d . . . . .
C3 C 0.4944(2) 0.5965(2) 0.2332(2) 0.0518(6) Uani 1 1 d . . . . .
H3 H 0.430164 0.632986 0.218103 0.062 Uiso 1 1 calc R U . . .
C5 C 0.6163(3) 0.4520(2) 0.1956(2) 0.0642(8) Uani 1 1 d . . . . .
H5 H 0.632998 0.390405 0.156391 0.077 Uiso 1 1 calc R U . . .
C4 C 0.5221(3) 0.5063(2) 0.1737(2) 0.0631(8) Uani 1 1 d . . . . .
H4 H 0.476125 0.482232 0.117973 0.076 Uiso 1 1 calc R U . . .
C7 C 0.6616(2) 0.5786(2) 0.3361(2) 0.0507(6) Uani 1 1 d . . . . .
H7 H 0.709603 0.603355 0.389625 0.061 Uiso 1 1 calc R U . . .
C8 C 0.3860(3) 0.750000 0.4237(3) 0.0452(8) Uani 1 2 d S T P . .
C9 C 0.3324(2) 0.6546(2) 0.4411(2) 0.0570(7) Uani 1 1 d . . . . .
H9 H 0.368933 0.590360 0.431169 0.068 Uiso 1 1 calc R U . . .
C6 C 0.6860(3) 0.4884(2) 0.2754(2) 0.0616(7) Uani 1 1 d . . . . .
H6 H 0.750610 0.452024 0.288834 0.074 Uiso 1 1 calc R U . . .
C10 C 0.2245(2) 0.6547(3) 0.4734(3) 0.0732(9) Uani 1 1 d . . . . .
H10 H 0.188228 0.590696 0.485541 0.088 Uiso 1 1 calc R U . . .
C11 C 0.1713(3) 0.750000 0.4874(4) 0.0775(15) Uani 1 2 d S T P . .
H11 H 0.098000 0.750001 0.506644 0.093 Uiso 1 2 calc R U P . .
C12 C 0.6046(3) 0.750000 0.5214(3) 0.0402(7) Uani 1 2 d S T P . .
H12 H 0.682731 0.749999 0.505396 0.048 Uiso 1 2 calc R U P . .
Cl13 Cl 0.57140(6) 0.86510(5) 0.59858(6) 0.0603(2) Uani 1 1 d . . . . .
Cl14 Cl 0.86640(7) 0.750000 0.47788(8) 0.0552(3) Uani 1 2 d S T P . .

loop_
_atom_site_aniso_label
_atom_site_aniso_U_11
_atom_site_aniso_U_22
_atom_site_aniso_U_33
_atom_site_aniso_U_23
_atom_site_aniso_U_13
_atom_site_aniso_U_12
P1 0.0344(4) 0.0344(4) 0.0430(4) 0.000 0.0010(3) 0.000
C2 0.0437(12) 0.0360(11) 0.0418(12) -0.0008(10) 0.0028(10) -0.0015(10)
C3 0.0501(14) 0.0586(15) 0.0468(13) -0.0044(12) -0.0010(11) -0.0057(12)
C5 0.086(2) 0.0483(15) 0.0584(16) -0.0156(13) 0.0215(16) -0.0059(15)
C4 0.0730(19) 0.0684(18) 0.0479(14) -0.0149(14) 0.0062(14) -0.0220(16)
C7 0.0499(14) 0.0511(14) 0.0510(14) -0.0069(12) 0.0020(11) 0.0041(12)
C8 0.0353(17) 0.0489(19) 0.0513(19) 0.000 0.0020(15) 0.000
C9 0.0467(14) 0.0592(16) 0.0652(17) -0.0069(13) 0.0063(12) -0.0091(13)
C6 0.0671(18) 0.0542(15) 0.0635(17) -0.0084(14) 0.0117(14) 0.0147(14)
C10 0.0449(16) 0.100(3) 0.075(2) -0.0119(19) 0.0069(14) -0.0269(16)
C11 0.0308(19) 0.138(5) 0.064(3) 0.000 -0.0022(18) 0.000
C12 0.0386(17) 0.0396(16) 0.0424(17) 0.000 0.0047(14) 0.000
Cl13 0.0727(5) 0.0526(4) 0.0555(4) -0.0151(3) 0.0010(3) 0.0048(3)
Cl14 0.0397(4) 0.0726(6) 0.0533(5) 0.000 0.0028(4) 0.000

loop_
_atom_type_symbol
_atom_type_description
_atom_type_scat_dispersion_real
_atom_type_scat_dispersion_imag
_atom_type_scat_source
C C 0.0181 0.0091 'International Tables Vol C Tables 4.2.6.8 and 6.1.1.4'
H H 0.0000 0.0000 'International Tables Vol C Tables 4.2.6.8 and 6.1.1.4'
Cl Cl 0.3639 0.7018 'International Tables Vol C Tables 4.2.6.8 and 6.1.1.4'
P P 0.2955 0.4335 'International Tables Vol C Tables 4.2.6.8 and 6.1.1.4'

loop_
_geom_angle_atom_site_label_1
_geom_angle_atom_site_label_2
_geom_angle_atom_site_label_3
_geom_angle
_geom_angle_site_symmetry_1
_geom_angle_site_symmetry_3
_geom_angle_publ_flag
C8 P1 C2 110.56(10) . . ?
C8 P1 C2 110.56(10) . 7_575 ?
C2 P1 C2 111.52(15) . 7_575 ?
C8 P1 C12 108.04(16) . . ?
C2 P1 C12 108.01(9) . . ?
C2 P1 C12 108.01(9) 7_575 . ?
C7 C2 C3 120.2(2) . . ?
C7 C2 P1 121.34(18) . . ?
C3 C2 P1 118.40(19) . . ?
C4 C3 C2 118.9(3) . . ?
C4 C3 H3 120.6 . . ?
C2 C3 H3 120.6 . . ?
C6 C5 C4 120.0(3) . . ?
C6 C5 H5 120.0 . . ?
C4 C5 H5 120.0 . . ?
C5 C4 C3 120.9(3) . . ?
C5 C4 H4 119.6 . . ?
C3 C4 H4 119.6 . . ?
C6 C7 C2 119.1(3) . . ?
C6 C7 H7 120.4 . . ?
C2 C7 H7 120.4 . . ?
C9 C8 C9 120.0(3) . 7_575 ?
C9 C8 P1 119.89(17) . . ?
C9 C8 P1 119.89(17) 7_575 . ?
C8 C9 C10 119.9(3) . . ?
C8 C9 H9 120.0 . . ?
C10 C9 H9 120.0 . . ?
C5 C6 C7 120.8(3) . . ?
C5 C6 H6 119.6 . . ?
C7 C6 H6 119.6 . . ?
C11 C10 C9 119.5(3) . . ?
C11 C10 H10 120.2 . . ?
C9 C10 H10 120.2 . . ?
C10 C11 C10 121.0(4) 7_575 . ?
C10 C11 H11 119.5 7_575 . ?
C10 C11 H11 119.5 . . ?
Cl13 C12 Cl13 109.54(17) 7_575 . ?
Cl13 C12 P1 109.67(13) 7_575 . ?
Cl13 C12 P1 109.67(13) . . ?
Cl13 C12 H12 109.3 7_575 . ?
Cl13 C12 H12 109.3 . . ?
P1 C12 H12 109.3 . . ?

loop_
_geom_bond_atom_site_label_1
_geom_bond_atom_site_label_2
_geom_bond_distance
_geom_bond_site_symmetry_2
_geom_bond_publ_flag
P1 C8 1.792(3) . ?
P1 C2 1.794(2) . ?
P1 C2 1.794(2) 7_575 ?
P1 C12 1.835(3) . ?
C2 C7 1.391(3) . ?
C2 C3 1.393(3) . ?
C3 C4 1.384(4) . ?
C3 H3 0.9300 . ?
C5 C6 1.369(4) . ?
C5 C4 1.369(4) . ?
C5 H5 0.9300 . ?
C4 H4 0.9300 . ?
C7 C6 1.381(4) . ?
C7 H7 0.9300 . ?
C8 C9 1.382(3) . ?
C8 C9 1.382(3) 7_575 ?
C9 C10 1.382(4) . ?
C9 H9 0.9300 . ?
C6 H6 0.9300 . ?
C10 C11 1.373(4) . ?
C10 H10 0.9300 . ?
C11 H11 0.9300 . ?
C12 Cl13 1.7670(19) 7_575 ?
C12 Cl13 1.7670(19) . ?
C12 H12 0.9800 . ?
